data_7007065
loop_
_publ_author_name
'Kilian, Petr'
'Slawin, Alexandra M. Z.'
'Woollins, J. Derek'

_publ_section_title
;
 Preparation and structures of 1,2-dihydro-1,2-diphosphaacenaphthylenes
 and rigid backbone stabilized triphosphenium cation.
;
_journal_issue 18
_journal_name_full 'Dalton transactions (Cambridge, England : 2003)'
_journal_page_first 2175
_journal_page_last 2183
_journal_paper_doi 10.1039/b517071k
_journal_year 2006
_chemical_formula_moiety 'C34 H26 I N P3.C2 H3 N. I'
_chemical_formula_sum 'C36 H29 I N P3'
_chemical_formula_weight 695.41
_chemical_name_systematic
;
?
;
_space_group_IT_number 14
_symmetry_cell_setting monoclinic
_symmetry_space_group_name_Hall '-P 2ybc'
_symmetry_space_group_name_H-M 'P 1 21/c 1'
_atom_sites_solution_hydrogens geom
_atom_sites_solution_primary direct
_atom_sites_solution_secondary difmap
_audit_creation_method SHELXL-97
_cell_angle_alpha 90.00
_cell_angle_beta 104.823(2)
_cell_angle_gamma 90.00
_cell_formula_units_Z 4
_cell_length_a 13.1574(17)
_cell_length_b 12.0357(15)
_cell_length_c 20.222(3)
_cell_measurement_reflns_used 222
_cell_measurement_temperature 125(2)
_cell_measurement_theta_max 28
_cell_measurement_theta_min 12
_cell_volume 3095.8(7)
_computing_cell_refinement 'Bruker SMART'
_computing_data_collection 'Bruker SMART'
_computing_data_reduction 'Bruker SHELXTL'
_computing_molecular_graphics 'Bruker SHELXTL'
_computing_publication_material 'Bruker SHELXTL'
_computing_structure_refinement 'SHELXL-97 (Sheldrick, 1997)'
_computing_structure_solution 'SHELXS-97 (Sheldrick, 1990)'
_diffrn_ambient_temperature 125(2)
_diffrn_detector_area_resol_mean 0.83
_diffrn_measured_fraction_theta_full 0.984
_diffrn_measured_fraction_theta_max 0.984
_diffrn_measurement_device_type 'CCD area detector'
_diffrn_measurement_method 'phi and omega scans'
_diffrn_radiation_monochromator graphite
_diffrn_radiation_source 'fine-focus sealed tube'
_diffrn_radiation_type MoK\a
_diffrn_radiation_wavelength 0.71073
_diffrn_reflns_av_R_equivalents 0.0171
_diffrn_reflns_av_sigmaI/netI 0.0137
_diffrn_reflns_limit_h_max 15
_diffrn_reflns_limit_h_min -15
_diffrn_reflns_limit_k_max 14
_diffrn_reflns_limit_k_min -14
_diffrn_reflns_limit_l_max 22
_diffrn_reflns_limit_l_min -24
_diffrn_reflns_number 16711
_diffrn_reflns_theta_full 25.40
_diffrn_reflns_theta_max 25.40
_diffrn_reflns_theta_min 1.99
_exptl_absorpt_coefficient_mu 1.216
_exptl_absorpt_correction_T_max 1.00000
_exptl_absorpt_correction_T_min 0.8932
_exptl_absorpt_correction_type multi-scan
_exptl_absorpt_process_details -
_exptl_crystal_colour yellow
_exptl_crystal_density_diffrn 1.492
_exptl_crystal_density_method 'not measured'
_exptl_crystal_description prism
_exptl_crystal_F_000 1400
_exptl_crystal_size_max .1
_exptl_crystal_size_mid .1
_exptl_crystal_size_min .1
_refine_diff_density_max 0.762
_refine_diff_density_min -0.321
_refine_diff_density_rms 0.055
_refine_ls_extinction_coef 0.00065(13)
_refine_ls_extinction_expression Fc^*^=kFc[1+0.001xFc^2^\l^3^/sin(2\q)]^-1/4^
_refine_ls_extinction_method SHELXL
_refine_ls_goodness_of_fit_ref 1.043
_refine_ls_hydrogen_treatment constr
_refine_ls_matrix_type full
_refine_ls_number_parameters 372
_refine_ls_number_reflns 5623
_refine_ls_number_restraints 0
_refine_ls_restrained_S_all 1.043
_refine_ls_R_factor_all 0.0263
_refine_ls_R_factor_gt 0.0231
_refine_ls_shift/su_max 0.002
_refine_ls_shift/su_mean 0.000
_refine_ls_structure_factor_coef Fsqd
_refine_ls_weighting_details 'calc w=1/[\s^2^(Fo^2^)+(0.0312P)^2^+2.3734P] where P=(Fo^2^+2Fc^2^)/3'
_refine_ls_weighting_scheme calc
_refine_ls_wR_factor_gt 0.0581
_refine_ls_wR_factor_ref 0.0603
_reflns_number_gt 5166
_reflns_number_total 5623
_reflns_threshold_expression >2sigma(I)
_cod_data_source_file b517071k.txt
_cod_data_source_block 2
_cod_depositor_comments
;
The following automatic conversions were performed:
'_symmetry_cell_setting' value 'Monoclinic' changed to 'monoclinic'
according to '/home/saulius/struct/CIF-dictionaries/cif_core.dic'
dictionary named 'cif_core.dic' version 2.4.1 from 2010-06-29.

Automatic conversion script
Id: cif_fix_enum 1527 2010-12-29 10:47:43Z saulius 
;
_cod_original_sg_symbol_H-M P2(1)/c
_cod_database_code 7007065

loop_
_symmetry_equiv_pos_as_xyz
'x, y, z'
'-x, y+1/2, -z+1/2'
'-x, -y, -z'
'x, -y-1/2, z-1/2'

loop_
_atom_site_label
_atom_site_type_symbol
_atom_site_fract_x
_atom_site_fract_y
_atom_site_fract_z
_atom_site_U_iso_or_equiv
_atom_site_adp_type
_atom_site_occupancy
_atom_site_symmetry_multiplicity
_atom_site_calc_flag
_atom_site_refinement_flags
_atom_site_disorder_assembly
_atom_site_disorder_group
I1 I 0.855636(11) 0.946256(12) 0.159322(7) 0.03159(6) Uani 1 1 d . . .
P1 P 0.66941(4) 1.01620(4) 0.37954(2) 0.01911(11) Uani 1 1 d . . .
P19 P 0.55554(4) 1.06106(4) 0.43213(3) 0.02248(11) Uani 1 1 d . . .
C1 C 0.74250(14) 1.13188(15) 0.35818(9) 0.0193(4) Uani 1 1 d . . .
C2 C 0.77049(15) 1.12303(17) 0.29708(10) 0.0244(4) Uani 1 1 d . . .
H2A H 0.7486 1.0599 0.2689 0.029 Uiso 1 1 calc R . .
C3 C 0.83086(16) 1.20569(18) 0.27568(10) 0.0277(4) Uani 1 1 d . . .
H3A H 0.8491 1.1982 0.2334 0.033 Uiso 1 1 calc R . .
C4 C 0.86295(15) 1.29635(17) 0.31581(11) 0.0260(4) Uani 1 1 d . . .
H4A H 0.9046 1.3514 0.3016 0.031 Uiso 1 1 calc R . .
C5 C 0.83511(14) 1.30977(16) 0.37857(10) 0.0216(4) Uani 1 1 d . . .
C6 C 0.86964(15) 1.40581(17) 0.41843(11) 0.0261(4) Uani 1 1 d . . .
H6A H 0.9124 1.4586 0.4032 0.031 Uiso 1 1 calc R . .
C7 C 0.84258(16) 1.42375(17) 0.47829(12) 0.0296(5) Uani 1 1 d . . .
H7A H 0.8668 1.4882 0.5048 0.036 Uiso 1 1 calc R . .
C8 C 0.77865(16) 1.34640(17) 0.50056(10) 0.0271(4) Uani 1 1 d . . .
H8A H 0.7578 1.3607 0.5414 0.032 Uiso 1 1 calc R . .
C9 C 0.74522(14) 1.24968(16) 0.46436(10) 0.0219(4) Uani 1 1 d . . .
C10 C 0.77265(13) 1.22740(15) 0.40132(9) 0.0184(4) Uani 1 1 d . . .
P9 P 0.66683(4) 1.15766(4) 0.50321(2) 0.02221(11) Uani 1 1 d . . .
C11 C 0.59687(16) 0.94517(16) 0.30303(10) 0.0237(4) Uani 1 1 d . . .
C12 C 0.64761(17) 0.86658(19) 0.27181(11) 0.0328(5) Uani 1 1 d . . .
H12A H 0.7210 0.8545 0.2890 0.039 Uiso 1 1 calc R . .
C13 C 0.59134(19) 0.8060(2) 0.21579(12) 0.0378(5) Uani 1 1 d . . .
H13A H 0.6262 0.7536 0.1942 0.045 Uiso 1 1 calc R . .
C14 C 0.48467(18) 0.82274(19) 0.19187(11) 0.0351(5) Uani 1 1 d . . .
H14A H 0.4455 0.7797 0.1546 0.042 Uiso 1 1 calc R . .
C15 C 0.43436(18) 0.9013(2) 0.22156(11) 0.0334(5) Uani 1 1 d . . .
H15A H 0.3609 0.9128 0.2041 0.040 Uiso 1 1 calc R . .
C16 C 0.48980(17) 0.96408(18) 0.27690(11) 0.0275(4) Uani 1 1 d . . .
H16A H 0.4549 1.0192 0.2966 0.033 Uiso 1 1 calc R . .
C17 C 0.76487(15) 0.91554(16) 0.42424(10) 0.0244(4) Uani 1 1 d . . .
C18 C 0.87197(16) 0.93316(18) 0.43973(11) 0.0297(5) Uani 1 1 d . . .
H18A H 0.8995 0.9980 0.4239 0.036 Uiso 1 1 calc R . .
C19 C 0.93954(17) 0.8547(2) 0.47898(12) 0.0373(5) Uani 1 1 d . . .
H19A H 1.0133 0.8666 0.4899 0.045 Uiso 1 1 calc R . .
C20 C 0.90067(18) 0.7610(2) 0.50191(13) 0.0396(5) Uani 1 1 d . . .
H20A H 0.9471 0.7097 0.5301 0.048 Uiso 1 1 calc R . .
C21 C 0.79346(19) 0.7412(2) 0.48391(13) 0.0396(5) Uani 1 1 d . . .
H21A H 0.7665 0.6746 0.4981 0.048 Uiso 1 1 calc R . .
C22 C 0.72617(17) 0.81789(18) 0.44546(12) 0.0339(5) Uani 1 1 d . . .
H22A H 0.6526 0.8042 0.4333 0.041 Uiso 1 1 calc R . .
C23 C 0.58907(16) 1.24628(17) 0.54345(11) 0.0272(4) Uani 1 1 d . . .
C24 C 0.51352(18) 1.31470(18) 0.50177(12) 0.0329(5) Uani 1 1 d . . .
H24A H 0.5034 1.3131 0.4536 0.039 Uiso 1 1 calc R . .
C25 C 0.4530(2) 1.38517(18) 0.53069(14) 0.0396(6) Uani 1 1 d . . .
H25A H 0.4017 1.4320 0.5024 0.048 Uiso 1 1 calc R . .
C26 C 0.4682(2) 1.3864(2) 0.60116(14) 0.0440(6) Uani 1 1 d . . .
H26A H 0.4273 1.4348 0.6212 0.053 Uiso 1 1 calc R . .
C27 C 0.5420(2) 1.3181(2) 0.64240(13) 0.0438(6) Uani 1 1 d . . .
H27A H 0.5512 1.3195 0.6905 0.053 Uiso 1 1 calc R . .
C28 C 0.60314(18) 1.2471(2) 0.61422(12) 0.0351(5) Uani 1 1 d . . .
H28A H 0.6537 1.1998 0.6428 0.042 Uiso 1 1 calc R . .
C29 C 0.75829(16) 1.07915(19) 0.56971(10) 0.0290(4) Uani 1 1 d . . .
C30 C 0.85136(17) 1.1254(2) 0.60752(12) 0.0369(5) Uani 1 1 d . . .
H30A H 0.8677 1.2007 0.6005 0.044 Uiso 1 1 calc R . .
C31 C 0.92081(19) 1.0612(2) 0.65587(13) 0.0451(6) Uani 1 1 d . . .
H31A H 0.9838 1.0935 0.6827 0.054 Uiso 1 1 calc R . .
C32 C 0.8995(2) 0.9518(3) 0.66530(14) 0.0508(7) Uani 1 1 d . . .
H32A H 0.9486 0.9083 0.6976 0.061 Uiso 1 1 calc R . .
C33 C 0.8068(2) 0.9045(2) 0.62807(13) 0.0466(6) Uani 1 1 d . . .
H33A H 0.7918 0.8288 0.6350 0.056 Uiso 1 1 calc R . .
C34 C 0.73571(19) 0.9681(2) 0.58035(12) 0.0350(5) Uani 1 1 d . . .
H34A H 0.6716 0.9361 0.5549 0.042 Uiso 1 1 calc R . .
N41 N 0.2577(2) 1.0863(3) 0.2079(2) 0.0849(10) Uani 1 1 d . . .
C42 C 0.1807(2) 1.1339(2) 0.19636(16) 0.0527(7) Uani 1 1 d . . .
C43 C 0.0835(2) 1.1942(3) 0.18223(16) 0.0559(7) Uani 1 1 d . . .
H43A H 0.0246 1.1418 0.1739 0.084 Uiso 1 1 calc R . .
H43B H 0.0774 1.2408 0.1416 0.084 Uiso 1 1 calc R . .
H43C H 0.0820 1.2414 0.2215 0.084 Uiso 1 1 calc R . .

loop_
_atom_site_aniso_label
_atom_site_aniso_U_11
_atom_site_aniso_U_22
_atom_site_aniso_U_33
_atom_site_aniso_U_23
_atom_site_aniso_U_13
_atom_site_aniso_U_12
I1 0.03488(10) 0.03461(10) 0.02659(9) -0.00190(5) 0.01028(6) 0.00370(6)
P1 0.0168(2) 0.0206(2) 0.0196(2) 0.00134(18) 0.00403(18) -0.00145(18)
P19 0.0180(2) 0.0298(3) 0.0202(3) 0.00095(19) 0.00593(19) -0.00172(19)
C1 0.0171(9) 0.0213(9) 0.0197(9) 0.0026(7) 0.0055(7) 0.0004(7)
C2 0.0247(10) 0.0265(10) 0.0235(10) -0.0017(8) 0.0088(8) 0.0002(8)
C3 0.0280(10) 0.0365(11) 0.0222(10) 0.0017(8) 0.0129(8) -0.0013(9)
C4 0.0232(10) 0.0282(10) 0.0285(11) 0.0065(8) 0.0100(8) -0.0014(8)
C5 0.0172(9) 0.0227(9) 0.0242(10) 0.0049(8) 0.0040(7) 0.0016(7)
C6 0.0213(10) 0.0227(10) 0.0331(11) 0.0020(8) 0.0047(8) -0.0019(8)
C7 0.0268(11) 0.0256(10) 0.0344(12) -0.0051(9) 0.0043(9) -0.0020(8)
C8 0.0257(10) 0.0320(11) 0.0237(10) -0.0042(8) 0.0068(8) 0.0001(8)
C9 0.0186(9) 0.0267(10) 0.0201(9) -0.0006(8) 0.0045(7) -0.0003(7)
C10 0.0145(8) 0.0212(9) 0.0183(9) 0.0030(7) 0.0022(7) 0.0018(7)
P9 0.0207(2) 0.0301(3) 0.0166(2) -0.00002(19) 0.00624(19) -0.00152(19)
C11 0.0237(10) 0.0245(10) 0.0222(10) 0.0005(8) 0.0048(8) -0.0052(8)
C12 0.0289(11) 0.0369(12) 0.0328(12) -0.0072(9) 0.0082(9) -0.0041(9)
C13 0.0434(13) 0.0388(13) 0.0325(12) -0.0102(10) 0.0118(10) -0.0070(10)
C14 0.0417(13) 0.0368(12) 0.0253(11) -0.0042(9) 0.0059(9) -0.0154(10)
C15 0.0282(11) 0.0426(13) 0.0255(11) 0.0030(9) 0.0000(9) -0.0091(9)
C16 0.0274(10) 0.0316(11) 0.0222(10) 0.0020(8) 0.0040(8) -0.0014(8)
C17 0.0222(10) 0.0239(10) 0.0258(10) 0.0005(8) 0.0039(8) 0.0016(8)
C18 0.0239(10) 0.0325(11) 0.0315(11) -0.0002(9) 0.0050(9) -0.0001(8)
C19 0.0210(10) 0.0452(13) 0.0415(13) -0.0013(11) 0.0004(9) 0.0051(9)
C20 0.0313(12) 0.0378(13) 0.0433(14) 0.0060(10) -0.0020(10) 0.0100(10)
C21 0.0378(13) 0.0298(12) 0.0491(15) 0.0097(10) 0.0072(11) 0.0032(10)
C22 0.0256(11) 0.0307(11) 0.0433(13) 0.0055(10) 0.0049(9) -0.0007(9)
C23 0.0257(10) 0.0323(11) 0.0271(11) -0.0050(8) 0.0131(8) -0.0061(8)
C24 0.0417(13) 0.0291(11) 0.0353(12) 0.0008(9) 0.0235(10) 0.0009(9)
C25 0.0456(14) 0.0243(11) 0.0582(16) 0.0008(10) 0.0302(12) -0.0009(10)
C26 0.0489(15) 0.0354(13) 0.0586(16) -0.0193(12) 0.0334(13) -0.0108(11)
C27 0.0438(14) 0.0568(16) 0.0365(13) -0.0193(12) 0.0209(11) -0.0119(12)
C28 0.0330(12) 0.0469(14) 0.0274(11) -0.0079(10) 0.0114(9) -0.0063(10)
C29 0.0256(10) 0.0435(12) 0.0185(10) 0.0041(9) 0.0067(8) 0.0015(9)
C30 0.0293(11) 0.0501(14) 0.0296(12) 0.0054(10) 0.0047(9) -0.0044(10)
C31 0.0283(12) 0.0711(19) 0.0334(13) 0.0073(12) 0.0033(10) -0.0029(11)
C32 0.0423(15) 0.0694(19) 0.0376(14) 0.0223(13) 0.0046(11) 0.0130(13)
C33 0.0481(15) 0.0490(15) 0.0410(14) 0.0160(12) 0.0085(12) 0.0066(12)
C34 0.0346(12) 0.0409(13) 0.0293(12) 0.0083(10) 0.0080(9) 0.0024(10)
N41 0.0622(19) 0.074(2) 0.113(3) -0.0282(19) 0.0119(18) 0.0124(16)
C42 0.0560(17) 0.0442(15) 0.0595(18) -0.0132(13) 0.0177(14) -0.0046(13)
C43 0.0619(18) 0.0523(17) 0.0559(18) 0.0123(14) 0.0193(14) 0.0096(14)

loop_
_atom_type_symbol
_atom_type_description
_atom_type_scat_dispersion_real
_atom_type_scat_dispersion_imag
_atom_type_scat_source
C C 0.0033 0.0016 'International Tables Vol C Tables 4.2.6.8 and 6.1.1.4'
H H 0.0000 0.0000 'International Tables Vol C Tables 4.2.6.8 and 6.1.1.4'
N N 0.0061 0.0033 'International Tables Vol C Tables 4.2.6.8 and 6.1.1.4'
P P 0.1023 0.0942 'International Tables Vol C Tables 4.2.6.8 and 6.1.1.4'
I I -0.4742 1.8119 'International Tables Vol C Tables 4.2.6.8 and 6.1.1.4'

loop_
_geom_angle_atom_site_label_1
_geom_angle_atom_site_label_2
_geom_angle_atom_site_label_3
_geom_angle
_geom_angle_site_symmetry_1
_geom_angle_site_symmetry_3
_geom_angle_publ_flag
C1 P1 C11 110.86(9) . . ?
C1 P1 C17 106.93(9) . . ?
C11 P1 C17 104.90(9) . . ?
C1 P1 P19 114.33(6) . . ?
C11 P1 P19 105.28(7) . . ?
C17 P1 P19 114.16(7) . . ?
P1 P19 P9 91.48(3) . . ?
C2 C1 C10 120.65(17) . . ?
C2 C1 P1 115.77(15) . . ?
C10 C1 P1 123.57(14) . . ?
C1 C2 C3 121.40(19) . . ?
C4 C3 C2 119.76(18) . . ?
C3 C4 C5 120.90(18) . . ?
C6 C5 C4 118.95(18) . . ?
C6 C5 C10 120.50(18) . . ?
C4 C5 C10 120.55(18) . . ?
C7 C6 C5 121.06(19) . . ?
C6 C7 C8 119.59(19) . . ?
C9 C8 C7 121.53(19) . . ?
C8 C9 C10 120.52(18) . . ?
C8 C9 P9 114.90(15) . . ?
C10 C9 P9 124.58(14) . . ?
C1 C10 C9 126.55(17) . . ?
C1 C10 C5 116.72(16) . . ?
C9 C10 C5 116.73(17) . . ?
C23 P9 C29 108.45(10) . . ?
C23 P9 C9 106.45(9) . . ?
C29 P9 C9 107.07(9) . . ?
C23 P9 P19 104.87(7) . . ?
C29 P9 P19 115.31(8) . . ?
C9 P9 P19 114.22(7) . . ?
C16 C11 C12 119.56(19) . . ?
C16 C11 P1 120.57(16) . . ?
C12 C11 P1 119.80(16) . . ?
C13 C12 C11 120.4(2) . . ?
C14 C13 C12 119.5(2) . . ?
C13 C14 C15 120.5(2) . . ?
C14 C15 C16 120.8(2) . . ?
C11 C16 C15 119.2(2) . . ?
C18 C17 C22 119.53(19) . . ?
C18 C17 P1 123.24(16) . . ?
C22 C17 P1 117.20(15) . . ?
C17 C18 C19 119.3(2) . . ?
C20 C19 C18 120.8(2) . . ?
C19 C20 C21 119.9(2) . . ?
C22 C21 C20 119.9(2) . . ?
C21 C22 C17 120.6(2) . . ?
C28 C23 C24 120.2(2) . . ?
C28 C23 P9 121.56(17) . . ?
C24 C23 P9 118.27(16) . . ?
C25 C24 C23 120.1(2) . . ?
C26 C25 C24 119.4(2) . . ?
C27 C26 C25 120.6(2) . . ?
C26 C27 C28 120.7(2) . . ?
C27 C28 C23 119.0(2) . . ?
C30 C29 C34 119.5(2) . . ?
C30 C29 P9 121.52(18) . . ?
C34 C29 P9 118.89(17) . . ?
C29 C30 C31 119.6(2) . . ?
C32 C31 C30 120.8(2) . . ?
C31 C32 C33 120.3(2) . . ?
C32 C33 C34 119.6(3) . . ?
C33 C34 C29 120.1(2) . . ?
N41 C42 C43 179.6(4) . . ?

loop_
_geom_bond_atom_site_label_1
_geom_bond_atom_site_label_2
_geom_bond_distance
_geom_bond_site_symmetry_2
_geom_bond_publ_flag
P1 C1 1.8062(19) . ?
P1 C11 1.811(2) . ?
P1 C17 1.812(2) . ?
P1 P19 2.1172(7) . ?
P19 P9 2.1178(7) . ?
C1 C2 1.381(3) . ?
C1 C10 1.436(3) . ?
C2 C3 1.409(3) . ?
C3 C4 1.361(3) . ?
C4 C5 1.417(3) . ?
C5 C6 1.416(3) . ?
C5 C10 1.436(3) . ?
C6 C7 1.364(3) . ?
C7 C8 1.404(3) . ?
C8 C9 1.386(3) . ?
C9 C10 1.436(3) . ?
C9 P9 1.8228(19) . ?
P9 C23 1.809(2) . ?
P9 C29 1.822(2) . ?
C11 C16 1.391(3) . ?
C11 C12 1.398(3) . ?
C12 C13 1.390(3) . ?
C13 C14 1.377(3) . ?
C14 C15 1.377(3) . ?
C15 C16 1.392(3) . ?
C17 C18 1.380(3) . ?
C17 C22 1.392(3) . ?
C18 C19 1.397(3) . ?
C19 C20 1.367(3) . ?
C20 C21 1.385(3) . ?
C21 C22 1.375(3) . ?
C23 C28 1.395(3) . ?
C23 C24 1.396(3) . ?
C24 C25 1.391(3) . ?
C25 C26 1.388(4) . ?
C26 C27 1.378(4) . ?
C27 C28 1.392(3) . ?
C29 C30 1.384(3) . ?
C29 C34 1.398(3) . ?
C30 C31 1.390(3) . ?
C31 C32 1.369(4) . ?
C32 C33 1.381(4) . ?
C33 C34 1.390(3) . ?
N41 C42 1.135(4) . ?
C42 C43 1.435(4) . ?

loop_
_geom_torsion_atom_site_label_1
_geom_torsion_atom_site_label_2
_geom_torsion_atom_site_label_3
_geom_torsion_atom_site_label_4
_geom_torsion
_geom_torsion_site_symmetry_1
_geom_torsion_site_symmetry_2
_geom_torsion_site_symmetry_3
_geom_torsion_site_symmetry_4
_geom_torsion_publ_flag
C1 P1 P19 P9 -49.67(7) . . . . ?
C11 P1 P19 P9 -171.59(7) . . . . ?
C17 P1 P19 P9 73.91(8) . . . . ?
C11 P1 C1 C2 -26.55(18) . . . . ?
C17 P1 C1 C2 87.26(16) . . . . ?
P19 P1 C1 C2 -145.36(13) . . . . ?
C11 P1 C1 C10 154.56(15) . . . . ?
C17 P1 C1 C10 -91.63(16) . . . . ?
P19 P1 C1 C10 35.75(17) . . . . ?
C10 C1 C2 C3 1.2(3) . . . . ?
P1 C1 C2 C3 -177.68(16) . . . . ?
C1 C2 C3 C4 0.2(3) . . . . ?
C2 C3 C4 C5 -1.0(3) . . . . ?
C3 C4 C5 C6 -179.56(19) . . . . ?
C3 C4 C5 C10 0.3(3) . . . . ?
C4 C5 C6 C7 178.30(19) . . . . ?
C10 C5 C6 C7 -1.6(3) . . . . ?
C5 C6 C7 C8 -0.6(3) . . . . ?
C6 C7 C8 C9 2.4(3) . . . . ?
C7 C8 C9 C10 -2.0(3) . . . . ?
C7 C8 C9 P9 177.87(16) . . . . ?
C2 C1 C10 C9 177.09(18) . . . . ?
P1 C1 C10 C9 -4.1(3) . . . . ?
C2 C1 C10 C5 -1.8(3) . . . . ?
P1 C1 C10 C5 177.00(13) . . . . ?
C8 C9 C10 C1 -179.11(18) . . . . ?
P9 C9 C10 C1 1.1(3) . . . . ?
C8 C9 C10 C5 -0.2(3) . . . . ?
P9 C9 C10 C5 180.00(14) . . . . ?
C6 C5 C10 C1 -179.06(17) . . . . ?
C4 C5 C10 C1 1.1(3) . . . . ?
C6 C5 C10 C9 1.9(3) . . . . ?
C4 C5 C10 C9 -177.95(17) . . . . ?
C8 C9 P9 C23 35.01(17) . . . . ?
C10 C9 P9 C23 -145.16(16) . . . . ?
C8 C9 P9 C29 -80.83(17) . . . . ?
C10 C9 P9 C29 99.00(17) . . . . ?
C8 C9 P9 P19 150.23(13) . . . . ?
C10 C9 P9 P19 -29.94(18) . . . . ?
P1 P19 P9 C23 163.01(7) . . . . ?
P1 P19 P9 C29 -77.80(8) . . . . ?
P1 P19 P9 C9 46.87(7) . . . . ?
C1 P1 C11 C16 -100.84(17) . . . . ?
C17 P1 C11 C16 144.07(17) . . . . ?
P19 P1 C11 C16 23.30(18) . . . . ?
C1 P1 C11 C12 82.31(18) . . . . ?
C17 P1 C11 C12 -32.77(19) . . . . ?
P19 P1 C11 C12 -153.55(16) . . . . ?
C16 C11 C12 C13 -1.2(3) . . . . ?
P1 C11 C12 C13 175.66(18) . . . . ?
C11 C12 C13 C14 -1.0(4) . . . . ?
C12 C13 C14 C15 2.2(4) . . . . ?
C13 C14 C15 C16 -1.0(3) . . . . ?
C12 C11 C16 C15 2.3(3) . . . . ?
P1 C11 C16 C15 -174.51(16) . . . . ?
C14 C15 C16 C11 -1.3(3) . . . . ?
C1 P1 C17 C18 2.7(2) . . . . ?
C11 P1 C17 C18 120.48(19) . . . . ?
P19 P1 C17 C18 -124.79(17) . . . . ?
C1 P1 C17 C22 -179.51(17) . . . . ?
C11 P1 C17 C22 -61.72(19) . . . . ?
P19 P1 C17 C22 53.00(19) . . . . ?
C22 C17 C18 C19 -2.7(3) . . . . ?
P1 C17 C18 C19 175.05(17) . . . . ?
C17 C18 C19 C20 0.1(4) . . . . ?
C18 C19 C20 C21 2.6(4) . . . . ?
C19 C20 C21 C22 -2.7(4) . . . . ?
C20 C21 C22 C17 0.2(4) . . . . ?
C18 C17 C22 C21 2.6(3) . . . . ?
P1 C17 C22 C21 -175.31(19) . . . . ?
C29 P9 C23 C28 -0.4(2) . . . . ?
C9 P9 C23 C28 -115.25(18) . . . . ?
P19 P9 C23 C28 123.35(17) . . . . ?
C29 P9 C23 C24 179.76(16) . . . . ?
C9 P9 C23 C24 64.86(18) . . . . ?
P19 P9 C23 C24 -56.53(17) . . . . ?
C28 C23 C24 C25 0.9(3) . . . . ?
P9 C23 C24 C25 -179.17(17) . . . . ?
C23 C24 C25 C26 -0.2(3) . . . . ?
C24 C25 C26 C27 -0.4(4) . . . . ?
C25 C26 C27 C28 0.4(4) . . . . ?
C26 C27 C28 C23 0.3(4) . . . . ?
C24 C23 C28 C27 -1.0(3) . . . . ?
P9 C23 C28 C27 179.14(17) . . . . ?
C23 P9 C29 C30 -80.8(2) . . . . ?
C9 P9 C29 C30 33.7(2) . . . . ?
P19 P9 C29 C30 161.98(16) . . . . ?
C23 P9 C29 C34 102.14(18) . . . . ?
C9 P9 C29 C34 -143.36(17) . . . . ?
P19 P9 C29 C34 -15.05(19) . . . . ?
C34 C29 C30 C31 -0.4(3) . . . . ?
P9 C29 C30 C31 -177.44(18) . . . . ?
C29 C30 C31 C32 1.7(4) . . . . ?
C30 C31 C32 C33 -1.8(4) . . . . ?
C31 C32 C33 C34 0.7(4) . . . . ?
C32 C33 C34 C29 0.6(4) . . . . ?
C30 C29 C34 C33 -0.7(3) . . . . ?
P9 C29 C34 C33 176.42(19) . . . . ?

loop_
_cod_related_entry_id
_cod_related_entry_database
_cod_related_entry_code
1 ChemSpider 21144575
